data_1516653
loop_
_publ_author_name
'Li, Chun-Shun'
'Di, Ying-Tong'
'He, Hong-Ping'
'Gao, Suo'
'Wang, Yue-Hu'
'Lu, Yang'
'Zhong, Jia-Liang'
'Hao, Xiao-Jiang'

_publ_section_title
;
 Daphlongeranines A and B, two novel alkaloids possessing unprecedented
 skeletons from Daphniphyllum longeracemosum.
;
_journal_issue 13
_journal_name_full 'Organic letters'
_journal_page_first 2509
_journal_page_last 2512
_journal_paper_doi 10.1021/ol070942+
_journal_volume 9
_journal_year 2007
_chemical_formula_moiety 'C24 H31 N O5,H2 0 '
_chemical_formula_sum 'C24 H33 N O6'
_chemical_formula_weight 431.51
_chemical_name_systematic
; 
 ? 
;
_space_group_IT_number 4
_symmetry_cell_setting monoclinic
_symmetry_space_group_name_Hall 'P 2yb'
_symmetry_space_group_name_H-M 'P 1 21 1'
_atom_sites_solution_hydrogens geom
_atom_sites_solution_primary direct
_atom_sites_solution_secondary difmap
_audit_creation_method SHELXL-97
_cell_angle_alpha 90.00
_cell_angle_beta 109.89(1)
_cell_angle_gamma 90.00
_cell_formula_units_Z 2
_cell_length_a 13.576(1)
_cell_length_b 8.049(1)
_cell_length_c 10.772(1)
_cell_measurement_reflns_used 2124
_cell_measurement_temperature 295(2)
_cell_measurement_theta_max 25.55
_cell_measurement_theta_min 2.96
_cell_volume 1106.9(2)
_computing_cell_refinement 'SCALE(Otwinowski & Minor,1996)'
_computing_data_collection 'DENZO(Otwinowski & Minor,1996)'
_computing_data_reduction 'SCALE(Otwinowski & Minor,1996)'
_computing_molecular_graphics 'ORTEPII(Johnson,1976) and PLUTON(Spek,1990)'
_computing_publication_material 'SHELXL97(Sheldrick, 1997)'
_computing_structure_refinement 'SHELXL-97 (Sheldrick, 1997)'
_computing_structure_solution 'SHELXS-97 (Sheldrick, 1990)'
_diffrn_ambient_temperature 295(2)
_diffrn_detector_area_resol_mean 0
_diffrn_measured_fraction_theta_full 0.953
_diffrn_measured_fraction_theta_max 0.953
_diffrn_measurement_device_type 'MAC DIP 2030K'
_diffrn_measurement_method \w
_diffrn_radiation_monochromator graphite
_diffrn_radiation_source 'rotate anode'
_diffrn_radiation_type MoK\a
_diffrn_radiation_wavelength 0.71073
_diffrn_reflns_av_R_equivalents 0.0000
_diffrn_reflns_av_sigmaI/netI 0.0151
_diffrn_reflns_limit_h_max 16
_diffrn_reflns_limit_h_min 0
_diffrn_reflns_limit_k_max 9
_diffrn_reflns_limit_k_min 0
_diffrn_reflns_limit_l_max 12
_diffrn_reflns_limit_l_min -13
_diffrn_reflns_number 2124
_diffrn_reflns_theta_full 25.55
_diffrn_reflns_theta_max 25.55
_diffrn_reflns_theta_min 2.96
_diffrn_standards_decay_% 0
_diffrn_standards_interval_count 0
_diffrn_standards_interval_time 0
_diffrn_standards_number 0
_exptl_absorpt_coefficient_mu 0.092
_exptl_absorpt_correction_type none
_exptl_crystal_colour yellow
_exptl_crystal_density_diffrn 1.295
_exptl_crystal_density_method 'not measured'
_exptl_crystal_description block
_exptl_crystal_F_000 464
_exptl_crystal_size_max 0.60
_exptl_crystal_size_mid 0.40
_exptl_crystal_size_min 0.25
_refine_diff_density_max 0.227
_refine_diff_density_min -0.194
_refine_diff_density_rms 0.052
_refine_ls_extinction_coef 0.080(9)
_refine_ls_extinction_expression Fc^*^=kFc[1+0.001xFc^2^\l^3^/sin(2\q)]^-1/4^
_refine_ls_extinction_method SHELXL
_refine_ls_goodness_of_fit_ref 1.049
_refine_ls_hydrogen_treatment constr
_refine_ls_matrix_type full
_refine_ls_number_parameters 291
_refine_ls_number_reflns 2124
_refine_ls_number_restraints 4
_refine_ls_restrained_S_all 1.048
_refine_ls_R_factor_all 0.0384
_refine_ls_R_factor_gt 0.0380
_refine_ls_shift/su_max 0.003
_refine_ls_shift/su_mean 0.000
_refine_ls_structure_factor_coef Fsqd
_refine_ls_weighting_details 'calc w=1/[\s^2^(Fo^2^)+(0.0808P)^2^+0.0998P] where P=(Fo^2^+2Fc^2^)/3'
_refine_ls_weighting_scheme calc
_refine_ls_wR_factor_gt 0.1000
_refine_ls_wR_factor_ref 0.1007
_reflns_number_gt 2093
_reflns_number_total 2124
_reflns_threshold_expression >2sigma(I)
_cod_data_source_file ol070942%2Brom20070422_022513.cif
_cod_data_source_block d4857
_cod_original_sg_symbol_Hall 'P 2yb '
_cod_original_sg_symbol_H-M 'P 21'
_cod_database_code 1516653

loop_
_symmetry_equiv_pos_as_xyz
'x, y, z'
'-x, y+1/2, -z'

loop_
_atom_site_label
_atom_site_type_symbol
_atom_site_fract_x
_atom_site_fract_y
_atom_site_fract_z
_atom_site_U_iso_or_equiv
_atom_site_adp_type
_atom_site_occupancy
_atom_site_symmetry_multiplicity
_atom_site_calc_flag
_atom_site_refinement_flags
O1 O 0.44015(11) 0.2085(2) 0.03961(14) 0.0374(4) Uani 1 1 d .
O2 O 0.42158(12) 0.3484(2) 0.27609(14) 0.0419(4) Uani 1 1 d .
O3 O 0.58540(12) 0.1841(3) -0.00407(18) 0.0504(5) Uani 1 1 d .
O4 O 0.44447(19) 0.5630(3) 0.4128(2) 0.0726(6) Uani 1 1 d .
O5 O 0.09548(13) -0.2252(2) -0.1187(2) 0.0490(4) Uani 1 1 d .
H5A H 0.1320 -0.2753 -0.0528 0.068(11) Uiso 1 1 calc R
N1 N 0.20447(13) 0.2884(2) 0.11849(15) 0.0296(4) Uani 1 1 d .
C1 C 0.32930(13) 0.2534(2) -0.00267(17) 0.0270(4) Uani 1 1 d .
H1A H 0.3211 0.3743 -0.0094 0.032 Uiso 1 1 calc R
C2 C 0.36707(16) 0.1900(3) 0.24975(18) 0.0342(4) Uani 1 1 d .
H2A H 0.4160 0.0962 0.2690 0.041 Uiso 1 1 calc R
C3 C 0.29159(14) 0.1860(2) 0.10714(18) 0.0275(4) Uani 1 1 d .
C4 C 0.25723(15) 0.0106(2) 0.05693(19) 0.0308(4) Uani 1 1 d .
H4A H 0.2187 -0.0422 0.1072 0.037 Uiso 1 1 calc R
H4B H 0.3167 -0.0583 0.0602 0.037 Uiso 1 1 calc R
C5 C 0.18642(15) 0.0443(2) -0.08637(19) 0.0303(4) Uani 1 1 d .
C6 C 0.08594(15) 0.1265(3) -0.0760(2) 0.0335(4) Uani 1 1 d .
H6A H 0.0623 0.0528 -0.0194 0.040 Uiso 1 1 calc R
C7 C 0.11081(15) 0.2931(3) -0.00253(19) 0.0329(4) Uani 1 1 d .
H7A H 0.1213 0.3766 -0.0617 0.039 Uiso 1 1 calc R
H7B H 0.0509 0.3267 0.0211 0.039 Uiso 1 1 calc R
C8 C 0.25765(13) 0.1676(2) -0.13445(17) 0.0272(4) Uani 1 1 d .
C9 C 0.19867(15) 0.2943(3) -0.23764(18) 0.0313(4) Uani 1 1 d .
C10 C 0.09638(15) 0.2515(3) -0.34896(19) 0.0372(5) Uani 1 1 d .
H10A H 0.0991 0.1388 -0.3820 0.045 Uiso 1 1 calc R
C11 C 0.00128(15) 0.2725(4) -0.3042(2) 0.0443(6) Uani 1 1 d .
H11A H 0.0043 0.3822 -0.2657 0.053 Uiso 1 1 calc R
H11B H -0.0617 0.2675 -0.3814 0.053 Uiso 1 1 calc R
C12 C -0.00794(16) 0.1442(3) -0.2042(2) 0.0426(5) Uani 1 1 d .
H12A H -0.0209 0.0367 -0.2475 0.051 Uiso 1 1 calc R
H12B H -0.0690 0.1717 -0.1810 0.051 Uiso 1 1 calc R
C13 C 0.32868(15) 0.0713(3) -0.19649(19) 0.0349(4) Uani 1 1 d .
H13A H 0.3511 -0.0325 -0.1496 0.042 Uiso 1 1 calc R
H13B H 0.2894 0.0455 -0.2880 0.042 Uiso 1 1 calc R
C14 C 0.42468(17) 0.1764(3) -0.1888(2) 0.0405(5) Uani 1 1 d .
H14A H 0.4640 0.1232 -0.2380 0.049 Uiso 1 1 calc R
H14B H 0.4028 0.2853 -0.2267 0.049 Uiso 1 1 calc R
C15 C 0.22773(19) 0.4485(3) -0.2532(2) 0.0401(5) Uani 1 1 d .
H15A H 0.2862 0.5003 -0.1941 0.048 Uiso 1 1 calc R
C16 C 0.1559(2) 0.5306(3) -0.3770(2) 0.0516(6) Uani 1 1 d .
H16A H 0.1953 0.5861 -0.4250 0.062 Uiso 1 1 calc R
H16B H 0.1097 0.6101 -0.3570 0.062 Uiso 1 1 calc R
C17 C 0.0947(2) 0.3821(4) -0.4545(2) 0.0479(6) Uani 1 1 d .
H17A H 0.1279 0.3389 -0.5145 0.057 Uiso 1 1 calc R
H17B H 0.0233 0.4137 -0.5049 0.057 Uiso 1 1 calc R
C18 C 0.29545(18) 0.1851(3) 0.33607(19) 0.0417(5) Uani 1 1 d .
C19 C 0.18559(17) 0.2252(3) 0.2365(2) 0.0406(5) Uani 1 1 d .
H19A H 0.1424 0.1261 0.2156 0.049 Uiso 1 1 calc R
H19B H 0.1509 0.3084 0.2721 0.049 Uiso 1 1 calc R
C20 C 0.2961(2) 0.0168(4) 0.4032(3) 0.0627(8) Uani 1 1 d .
H20A H 0.2502 0.0215 0.4540 0.094 Uiso 1 1 calc R
H20B H 0.3660 -0.0080 0.4605 0.094 Uiso 1 1 calc R
H20C H 0.2727 -0.0682 0.3372 0.094 Uiso 1 1 calc R
C21 C 0.15973(17) -0.1193(3) -0.1646(2) 0.0387(5) Uani 1 1 d .
H21A H 0.1238 -0.0943 -0.2571 0.046 Uiso 1 1 calc R
H21B H 0.2242 -0.1770 -0.1574 0.046 Uiso 1 1 calc R
C22 C 0.49098(15) 0.1927(3) -0.0478(2) 0.0357(4) Uani 1 1 d .
C23 C 0.3420(2) 0.3237(4) 0.4352(2) 0.0587(8) Uani 1 1 d .
H23A H 0.2867 0.3894 0.4491 0.070 Uiso 1 1 calc R
H23B H 0.3854 0.2777 0.5192 0.070 Uiso 1 1 calc R
C24 C 0.40597(19) 0.4279(4) 0.3775(2) 0.0471(6) Uani 1 1 d .
OW O 0.24008(15) 0.6318(2) 0.1099(2) 0.0539(5) Uani 1 1 d D
HW2 H 0.299(2) 0.644(5) 0.105(4) 0.101(15) Uiso 1 1 d D
HW1 H 0.234(3) 0.534(3) 0.128(4) 0.079(12) Uiso 1 1 d D

loop_
_atom_site_aniso_label
_atom_site_aniso_U_11
_atom_site_aniso_U_22
_atom_site_aniso_U_33
_atom_site_aniso_U_23
_atom_site_aniso_U_13
_atom_site_aniso_U_12
O1 0.0240(7) 0.0539(10) 0.0345(7) -0.0010(7) 0.0100(5) 0.0014(6)
O2 0.0380(7) 0.0538(10) 0.0333(7) -0.0064(7) 0.0114(6) -0.0114(7)
O3 0.0263(7) 0.0680(12) 0.0582(9) -0.0037(9) 0.0161(7) -0.0019(8)
O4 0.0795(14) 0.0716(15) 0.0678(13) -0.0282(12) 0.0268(11) -0.0288(12)
O5 0.0452(9) 0.0348(9) 0.0674(11) -0.0044(8) 0.0197(8) -0.0108(7)
N1 0.0300(8) 0.0316(8) 0.0289(8) -0.0002(6) 0.0124(6) 0.0014(7)
C1 0.0226(8) 0.0292(9) 0.0293(8) -0.0012(7) 0.0091(6) -0.0018(7)
C2 0.0336(9) 0.0388(10) 0.0280(9) 0.0010(8) 0.0079(7) -0.0015(8)
C3 0.0258(8) 0.0286(9) 0.0288(9) 0.0005(8) 0.0101(7) -0.0004(7)
C4 0.0321(9) 0.0264(9) 0.0353(9) 0.0007(8) 0.0133(7) 0.0015(8)
C5 0.0286(9) 0.0260(9) 0.0359(9) -0.0025(8) 0.0107(7) -0.0012(8)
C6 0.0275(9) 0.0355(10) 0.0391(10) -0.0020(9) 0.0133(8) -0.0030(8)
C7 0.0291(9) 0.0347(11) 0.0354(9) -0.0005(8) 0.0119(7) 0.0040(8)
C8 0.0256(8) 0.0279(9) 0.0269(8) -0.0020(7) 0.0074(6) 0.0013(7)
C9 0.0288(9) 0.0366(10) 0.0270(8) -0.0013(8) 0.0077(7) 0.0039(8)
C10 0.0335(10) 0.0435(12) 0.0289(9) -0.0023(8) 0.0034(7) 0.0025(9)
C11 0.0282(10) 0.0583(14) 0.0389(10) -0.0020(10) 0.0016(8) 0.0056(10)
C12 0.0263(9) 0.0520(13) 0.0474(11) -0.0065(10) 0.0097(8) -0.0041(9)
C13 0.0336(10) 0.0387(11) 0.0341(9) -0.0046(9) 0.0136(8) 0.0039(9)
C14 0.0363(10) 0.0516(13) 0.0391(10) -0.0021(10) 0.0201(8) 0.0003(10)
C15 0.0451(12) 0.0366(11) 0.0345(10) 0.0024(9) 0.0080(8) 0.0010(9)
C16 0.0624(15) 0.0431(14) 0.0412(11) 0.0089(10) 0.0071(10) 0.0073(12)
C17 0.0508(12) 0.0561(15) 0.0300(9) 0.0049(10) 0.0049(9) 0.0065(12)
C18 0.0439(11) 0.0522(13) 0.0308(9) 0.0029(10) 0.0149(8) -0.0053(11)
C19 0.0401(11) 0.0521(14) 0.0353(10) 0.0046(10) 0.0205(8) 0.0023(10)
C20 0.0629(16) 0.075(2) 0.0467(13) 0.0249(14) 0.0146(11) -0.0062(15)
C21 0.0416(11) 0.0298(10) 0.0434(10) -0.0068(9) 0.0130(8) -0.0061(9)
C22 0.0302(10) 0.0372(11) 0.0433(10) 0.0009(9) 0.0171(8) -0.0003(8)
C23 0.0671(16) 0.076(2) 0.0393(12) -0.0149(13) 0.0259(11) -0.0179(15)
C24 0.0428(12) 0.0586(16) 0.0378(11) -0.0119(11) 0.0112(9) -0.0103(11)
OW 0.0507(11) 0.0319(9) 0.0830(13) 0.0044(9) 0.0279(9) 0.0005(8)

loop_
_atom_type_symbol
_atom_type_description
_atom_type_scat_dispersion_real
_atom_type_scat_dispersion_imag
_atom_type_scat_source
C C 0.0033 0.0016 'International Tables Vol C Tables 4.2.6.8 and 6.1.1.4'
H H 0.0000 0.0000 'International Tables Vol C Tables 4.2.6.8 and 6.1.1.4'
N N 0.0061 0.0033 'International Tables Vol C Tables 4.2.6.8 and 6.1.1.4'
O O 0.0106 0.0060 'International Tables Vol C Tables 4.2.6.8 and 6.1.1.4'

loop_
_geom_angle_atom_site_label_1
_geom_angle_atom_site_label_2
_geom_angle_atom_site_label_3
_geom_angle
C22 O1 C1 121.51(15)
C24 O2 C2 111.46(17)
C21 O5 H5A 109.5
C19 N1 C7 114.85(15)
C19 N1 C3 104.95(16)
C7 N1 C3 114.37(14)
O1 C1 C3 104.48(14)
O1 C1 C8 115.19(15)
C3 C1 C8 105.83(14)
O1 C1 H1A 110.3
C3 C1 H1A 110.3
C8 C1 H1A 110.3
O2 C2 C3 109.69(16)
O2 C2 C18 106.60(18)
C3 C2 C18 104.96(16)
O2 C2 H2A 111.8
C3 C2 H2A 111.8
C18 C2 H2A 111.8
N1 C3 C4 112.80(15)
N1 C3 C2 100.75(15)
C4 C3 C2 113.22(17)
N1 C3 C1 110.60(15)
C4 C3 C1 101.23(15)
C2 C3 C1 118.72(15)
C3 C4 C5 101.74(15)
C3 C4 H4A 111.4
C5 C4 H4A 111.4
C3 C4 H4B 111.4
C5 C4 H4B 111.4
H4A C4 H4B 109.3
C21 C5 C4 110.43(16)
C21 C5 C6 110.79(16)
C4 C5 C6 105.48(15)
C21 C5 C8 114.31(15)
C4 C5 C8 101.24(14)
C6 C5 C8 113.78(16)
C12 C6 C7 110.66(18)
C12 C6 C5 117.08(17)
C7 C6 C5 111.39(15)
C12 C6 H6A 105.6
C7 C6 H6A 105.6
C5 C6 H6A 105.6
N1 C7 C6 113.85(16)
N1 C7 H7A 108.8
C6 C7 H7A 108.8
N1 C7 H7B 108.8
C6 C7 H7B 108.8
H7A C7 H7B 107.7
C9 C8 C13 105.65(15)
C9 C8 C1 111.96(16)
C13 C8 C1 108.77(14)
C9 C8 C5 115.43(15)
C13 C8 C5 111.31(16)
C1 C8 C5 103.69(13)
C15 C9 C8 127.81(19)
C15 C9 C10 109.85(19)
C8 C9 C10 122.18(18)
C9 C10 C11 111.38(16)
C9 C10 C17 101.86(18)
C11 C10 C17 110.71(19)
C9 C10 H10A 110.9
C11 C10 H10A 110.9
C17 C10 H10A 110.9
C12 C11 C10 115.26(19)
C12 C11 H11A 108.5
C10 C11 H11A 108.5
C12 C11 H11B 108.5
C10 C11 H11B 108.5
H11A C11 H11B 107.5
C11 C12 C6 117.06(18)
C11 C12 H12A 108.0
C6 C12 H12A 108.0
C11 C12 H12B 108.0
C6 C12 H12B 108.0
H12A C12 H12B 107.3
C14 C13 C8 110.00(17)
C14 C13 H13A 109.7
C8 C13 H13A 109.7
C14 C13 H13B 109.7
C8 C13 H13B 109.7
H13A C13 H13B 108.2
C22 C14 C13 108.22(17)
C22 C14 H14A 110.1
C13 C14 H14A 110.1
C22 C14 H14B 110.1
C13 C14 H14B 110.1
H14A C14 H14B 108.4
C9 C15 C16 112.9(2)
C9 C15 H15A 123.5
C16 C15 H15A 123.5
C15 C16 C17 102.0(2)
C15 C16 H16A 111.4
C17 C16 H16A 111.4
C15 C16 H16B 111.4
C17 C16 H16B 111.4
H16A C16 H16B 109.2
C16 C17 C10 105.14(17)
C16 C17 H17A 110.7
C10 C17 H17A 110.7
C16 C17 H17B 110.7
C10 C17 H17B 110.7
H17A C17 H17B 108.8
C23 C18 C20 112.4(2)
C23 C18 C19 113.9(2)
C20 C18 C19 111.2(2)
C23 C18 C2 101.85(18)
C20 C18 C2 113.5(2)
C19 C18 C2 103.38(15)
N1 C19 C18 105.15(16)
N1 C19 H19A 110.7
C18 C19 H19A 110.7
N1 C19 H19B 110.7
C18 C19 H19B 110.7
H19A C19 H19B 108.8
C18 C20 H20A 109.5
C18 C20 H20B 109.5
H20A C20 H20B 109.5
C18 C20 H20C 109.5
H20A C20 H20C 109.5
H20B C20 H20C 109.5
O5 C21 C5 112.32(16)
O5 C21 H21A 109.1
C5 C21 H21A 109.1
O5 C21 H21B 109.1
C5 C21 H21B 109.1
H21A C21 H21B 107.9
O3 C22 O1 117.41(19)
O3 C22 C14 125.97(19)
O1 C22 C14 116.50(17)
C24 C23 C18 106.37(19)
C24 C23 H23A 110.5
C18 C23 H23A 110.5
C24 C23 H23B 110.5
C18 C23 H23B 110.5
H23A C23 H23B 108.6
O4 C24 O2 120.8(2)
O4 C24 C23 128.8(3)
O2 C24 C23 110.3(2)
HW2 OW HW1 107(3)

loop_
_geom_bond_atom_site_label_1
_geom_bond_atom_site_label_2
_geom_bond_distance
O1 C22 1.349(2)
O1 C1 1.462(2)
O2 C24 1.344(3)
O2 C2 1.453(3)
O3 C22 1.208(3)
O4 C24 1.210(4)
O5 C21 1.424(3)
O5 H5A 0.8200
N1 C19 1.471(2)
N1 C7 1.480(2)
N1 C3 1.480(2)
C1 C3 1.538(2)
C1 C8 1.580(2)
C1 H1A 0.9800
C2 C3 1.530(2)
C2 C18 1.558(3)
C2 H2A 0.9800
C3 C4 1.527(3)
C4 C5 1.540(3)
C4 H4A 0.9700
C4 H4B 0.9700
C5 C21 1.538(3)
C5 C6 1.554(3)
C5 C8 1.591(3)
C6 C12 1.534(3)
C6 C7 1.535(3)
C6 H6A 0.9800
C7 H7A 0.9700
C7 H7B 0.9700
C8 C9 1.520(3)
C8 C13 1.554(2)
C9 C15 1.330(3)
C9 C10 1.534(3)
C10 C11 1.534(3)
C10 C17 1.542(3)
C10 H10A 0.9800
C11 C12 1.527(4)
C11 H11A 0.9700
C11 H11B 0.9700
C12 H12A 0.9700
C12 H12B 0.9700
C13 C14 1.532(3)
C13 H13A 0.9700
C13 H13B 0.9700
C14 C22 1.485(3)
C14 H14A 0.9700
C14 H14B 0.9700
C15 C16 1.510(3)
C15 H15A 0.9300
C16 C17 1.531(4)
C16 H16A 0.9700
C16 H16B 0.9700
C17 H17A 0.9700
C17 H17B 0.9700
C18 C23 1.525(4)
C18 C20 1.534(4)
C18 C19 1.546(3)
C19 H19A 0.9700
C19 H19B 0.9700
C20 H20A 0.9600
C20 H20B 0.9600
C20 H20C 0.9600
C21 H21A 0.9700
C21 H21B 0.9700
C23 C24 1.487(4)
C23 H23A 0.9700
C23 H23B 0.9700
OW HW2 0.823(19)
OW HW1 0.823(19)

loop_
_geom_hbond_atom_site_label_D
_geom_hbond_atom_site_label_H
_geom_hbond_atom_site_label_A
_geom_hbond_distance_DH
_geom_hbond_distance_HA
_geom_hbond_distance_DA
_geom_hbond_angle_DHA
_geom_hbond_site_symmetry_A
OW HW1 N1 0.823(19) 2.01(2) 2.813(3) 165(4) .
O5 H5A OW 0.82 2.01 2.820(3) 170.2 1_545
OW HW2 O3 0.823(19) 2.22(2) 2.988(3) 156(4) 2_655

loop_
_geom_torsion_atom_site_label_1
_geom_torsion_atom_site_label_2
_geom_torsion_atom_site_label_3
_geom_torsion_atom_site_label_4
_geom_torsion
C22 O1 C1 C3 156.24(19)
C22 O1 C1 C8 40.6(3)
C24 O2 C2 C3 122.14(19)
C24 O2 C2 C18 9.0(2)
C19 N1 C3 C4 74.65(19)
C7 N1 C3 C4 -52.1(2)
C19 N1 C3 C2 -46.36(19)
C7 N1 C3 C2 -173.12(16)
C19 N1 C3 C1 -172.79(16)
C7 N1 C3 C1 60.4(2)
O2 C2 C3 N1 -77.57(18)
C18 C2 C3 N1 36.6(2)
O2 C2 C3 C4 161.72(16)
C18 C2 C3 C4 -84.1(2)
O2 C2 C3 C1 43.3(2)
C18 C2 C3 C1 157.43(18)
O1 C1 C3 N1 150.76(15)
C8 C1 C3 N1 -87.22(18)
O1 C1 C3 C4 -89.46(16)
C8 C1 C3 C4 32.56(17)
O1 C1 C3 C2 35.1(2)
C8 C1 C3 C2 157.11(17)
N1 C3 C4 C5 68.01(18)
C2 C3 C4 C5 -178.38(15)
C1 C3 C4 C5 -50.19(17)
C3 C4 C5 C21 169.03(15)
C3 C4 C5 C6 -71.22(17)
C3 C4 C5 C8 47.57(16)
C21 C5 C6 C12 -49.2(2)
C4 C5 C6 C12 -168.67(18)
C8 C5 C6 C12 81.3(2)
C21 C5 C6 C7 -177.91(16)
C4 C5 C6 C7 62.6(2)
C8 C5 C6 C7 -47.5(2)
C19 N1 C7 C6 -83.2(2)
C3 N1 C7 C6 38.3(2)
C12 C6 C7 N1 -176.62(16)
C5 C6 C7 N1 -44.5(2)
O1 C1 C8 C9 -123.63(17)
C3 C1 C8 C9 121.50(16)
O1 C1 C8 C13 -7.3(2)
C3 C1 C8 C13 -122.13(16)
O1 C1 C8 C5 111.28(17)
C3 C1 C8 C5 -3.59(18)
C21 C5 C8 C9 92.0(2)
C4 C5 C8 C9 -149.26(16)
C6 C5 C8 C9 -36.6(2)
C21 C5 C8 C13 -28.4(2)
C4 C5 C8 C13 90.34(17)
C6 C5 C8 C13 -157.03(15)
C21 C5 C8 C1 -145.14(16)
C4 C5 C8 C1 -26.44(17)
C6 C5 C8 C1 86.20(17)
C13 C8 C9 C15 -89.4(2)
C1 C8 C9 C15 28.9(3)
C5 C8 C9 C15 147.2(2)
C13 C8 C9 C10 85.6(2)
C1 C8 C9 C10 -156.17(16)
C5 C8 C9 C10 -37.9(2)
C15 C9 C10 C11 -98.6(2)
C8 C9 C10 C11 85.6(2)
C15 C9 C10 C17 19.5(2)
C8 C9 C10 C17 -156.31(18)
C9 C10 C11 C12 -70.2(3)
C17 C10 C11 C12 177.21(19)
C10 C11 C12 C6 55.9(3)
C7 C6 C12 C11 57.8(2)
C5 C6 C12 C11 -71.3(3)
C9 C8 C13 C14 77.48(19)
C1 C8 C13 C14 -42.9(2)
C5 C8 C13 C14 -156.51(16)
C8 C13 C14 C22 67.5(2)
C8 C9 C15 C16 172.6(2)
C10 C9 C15 C16 -2.9(3)
C9 C15 C16 C17 -15.1(3)
C15 C16 C17 C10 26.4(3)
C9 C10 C17 C16 -28.0(2)
C11 C10 C17 C16 90.6(2)
O2 C2 C18 C23 -16.4(2)
C3 C2 C18 C23 -132.7(2)
O2 C2 C18 C20 -137.5(2)
C3 C2 C18 C20 106.2(2)
O2 C2 C18 C19 101.95(19)
C3 C2 C18 C19 -14.4(2)
C7 N1 C19 C18 164.38(18)
C3 N1 C19 C18 37.9(2)
C23 C18 C19 N1 96.1(2)
C20 C18 C19 N1 -135.7(2)
C2 C18 C19 N1 -13.5(2)
C4 C5 C21 O5 67.0(2)
C6 C5 C21 O5 -49.5(2)
C8 C5 C21 O5 -179.68(17)
C1 O1 C22 O3 167.4(2)
C1 O1 C22 C14 -16.5(3)
C13 C14 C22 O3 138.6(2)
C13 C14 C22 O1 -37.2(3)
C20 C18 C23 C24 139.7(2)
C19 C18 C23 C24 -92.7(3)
C2 C18 C23 C24 17.9(3)
C2 O2 C24 O4 -179.2(2)
C2 O2 C24 C23 2.9(3)
C18 C23 C24 O4 168.4(3)
C18 C23 C24 O2 -13.9(3)
